data_7013942
loop_
_publ_author_name
'Solntsev, Pavlo V.'
'Sieler, Joachim'
'Krautscheid, Harald'
'Domasevitch, Konstantin V.'

_publ_section_title
;
 Fused pyridazines: rigid multidentates for designing and fine-tuning
 the structure of hybrid organic/inorganic frameworks.
;
_journal_issue 8
_journal_name_full 'Dalton transactions (Cambridge, England : 2003)'
_journal_page_first 1153
_journal_page_last 1158
_journal_paper_doi 10.1039/b316561b
_journal_year 2004
_chemical_formula_sum 'C13 H13 Cl3 Cu2 I2 N4'
_chemical_formula_weight 712.50
_chemical_name_common
;
Copper(i) Iodide 2:1 Complex with 1,2,3,6,7,8-Hexahydro-
cinnolino(5,4,3-cde)cinnoline, chloroform solvate
;
_chemical_name_systematic
;
Copper(I) Iodide 2:1 Complex with
1,2,3,6,7,8-Hexahydro-cinnolino[5,4,3-cde]cinnoline, chloroform solvate
;
_space_group_IT_number 141
_symmetry_cell_setting tetragonal
_symmetry_space_group_name_Hall '-I 4bd 2'
_symmetry_space_group_name_H-M 'I 41/a m d :2'
_atom_sites_solution_hydrogens geom
_atom_sites_solution_primary direct
_atom_sites_solution_secondary difmap
_audit_creation_method SHELXL-97
_cell_angle_alpha 90.00
_cell_angle_beta 90.00
_cell_angle_gamma 90.00
_cell_formula_units_Z 8
_cell_length_a 17.614(2)
_cell_length_b 17.614(2)
_cell_length_c 13.136(2)
_cell_measurement_temperature 223(2)
_cell_volume 4075.5(9)
_computing_structure_refinement 'SHELXL-97 (Sheldrick, 1997)'
_computing_structure_solution 'SHELXS-97 (Sheldrick, 1990)'
_diffrn_ambient_temperature 223(2)
_diffrn_measured_fraction_theta_full 0.462
_diffrn_measured_fraction_theta_max 0.462
_diffrn_measurement_device_type 'Siemens SMART CCD'
_diffrn_measurement_method 'omega scans'
_diffrn_radiation_monochromator graphite
_diffrn_radiation_source 'fine-focus sealed tube'
_diffrn_radiation_type MoK\a
_diffrn_radiation_wavelength 0.71073
_diffrn_reflns_av_R_equivalents 0.0381
_diffrn_reflns_av_sigmaI/netI 0.0169
_diffrn_reflns_limit_h_max 23
_diffrn_reflns_limit_h_min -22
_diffrn_reflns_limit_k_max 18
_diffrn_reflns_limit_k_min -22
_diffrn_reflns_limit_l_max 17
_diffrn_reflns_limit_l_min -16
_diffrn_reflns_number 11844
_diffrn_reflns_theta_full 27.88
_diffrn_reflns_theta_max 27.88
_diffrn_reflns_theta_min 2.31
_exptl_absorpt_coefficient_mu 5.514
_exptl_absorpt_correction_T_max 0.6086
_exptl_absorpt_correction_T_min 0.4051
_exptl_crystal_colour black-brown
_exptl_crystal_density_diffrn 2.322
_exptl_crystal_density_method 'not measured'
_exptl_crystal_description prism
_exptl_crystal_F_000 2672
_exptl_crystal_size_max 0.20
_exptl_crystal_size_mid 0.10
_exptl_crystal_size_min 0.10
_refine_diff_density_max 1.225
_refine_diff_density_min -0.859
_refine_diff_density_rms 0.137
_refine_ls_extinction_method none
_refine_ls_goodness_of_fit_ref 1.265
_refine_ls_hydrogen_treatment mixed
_refine_ls_matrix_type full
_refine_ls_number_parameters 61
_refine_ls_number_reflns 1295
_refine_ls_number_restraints 3
_refine_ls_restrained_S_all 1.264
_refine_ls_R_factor_all 0.0623
_refine_ls_R_factor_gt 0.0533
_refine_ls_shift/su_max 0.000
_refine_ls_shift/su_mean 0.000
_refine_ls_structure_factor_coef Fsqd
_refine_ls_weighting_details 'w=1/[\s^2^(Fo^2^)+(0.0240P)^2^+65.0498P] where P=(Fo^2^+2Fc^2^)/3'
_refine_ls_weighting_scheme calc
_refine_ls_wR_factor_gt 0.1028
_refine_ls_wR_factor_ref 0.1059
_reflns_number_gt 1120
_reflns_number_total 1295
_reflns_threshold_expression >2sigma(I)
_cod_data_source_file b316561b.txt
_cod_data_source_block c1721
_cod_depositor_comments
;
The following automatic conversions were performed:
'_symmetry_cell_setting' value 'Tetragonal' changed to 'tetragonal'
according to '/home/saulius/struct/CIF-dictionaries/cif_core.dic'
dictionary named 'cif_core.dic' version 2.4.1 from 2010-06-29.

Automatic conversion script
Id: cif_fix_enum 1527 2010-12-29 10:47:43Z saulius 

The following automatic conversions were performed:

'_refine_ls_weighting_scheme' value 'calc
w=1/[\s^2^(Fo^2^)+(0.0240P)^2^+65.0498P] where P=(Fo^2^+2Fc^2^)/3'
was changed to 'calc'. New tag '_refine_ls_weighting_details' was
created. The value of the new tag was set to
'w=1/[\s^2^(Fo^2^)+(0.0240P)^2^+65.0498P] where P=(Fo^2^+2Fc^2^)/3'.

Automatic conversion script
Id: cif_fix_values 3143 2015-03-26 13:38:13Z robertas 
;
_cod_original_cell_volume 4075.5(10)
_cod_original_sg_symbol_H-M I4(1)/amd
_cod_database_code 7013942

loop_
_symmetry_equiv_pos_as_xyz
'x, y, z'
'-x+1/2, -y, z+1/2'
'-y+1/4, x+3/4, z+1/4'
'y+1/4, -x+1/4, z+3/4'
'-x+1/2, y, -z+1/2'
'x, -y, -z'
'y+1/4, x+3/4, -z+1/4'
'-y+1/4, -x+1/4, -z+3/4'
'x+1/2, y+1/2, z+1/2'
'-x+1, -y+1/2, z+1'
'-y+3/4, x+5/4, z+3/4'
'y+3/4, -x+3/4, z+5/4'
'-x+1, y+1/2, -z+1'
'x+1/2, -y+1/2, -z+1/2'
'y+3/4, x+5/4, -z+3/4'
'-y+3/4, -x+3/4, -z+5/4'
'-x, -y, -z'
'x-1/2, y, -z-1/2'
'y-1/4, -x-3/4, -z-1/4'
'-y-1/4, x-1/4, -z-3/4'
'x-1/2, -y, z-1/2'
'-x, y, z'
'-y-1/4, -x-3/4, z-1/4'
'y-1/4, x-1/4, z-3/4'
'-x+1/2, -y+1/2, -z+1/2'
'x, y+1/2, -z'
'y+1/4, -x-1/4, -z+1/4'
'-y+1/4, x+1/4, -z-1/4'
'x, -y+1/2, z'
'-x+1/2, y+1/2, z+1/2'
'-y+1/4, -x-1/4, z+1/4'
'y+1/4, x+1/4, z-1/4'

loop_
_atom_site_label
_atom_site_type_symbol
_atom_site_fract_x
_atom_site_fract_y
_atom_site_fract_z
_atom_site_U_iso_or_equiv
_atom_site_adp_type
_atom_site_occupancy
_atom_site_calc_flag
_atom_site_refinement_flags
_atom_site_disorder_assembly
_atom_site_disorder_group
I1 I 0.35594(3) 0.5000 0.0000 0.0402(2) Uani 1 d S . .
Cu1 Cu 0.24070(4) 0.50930(4) 0.1250 0.0223(2) Uani 1 d S . .
N1 N 0.1358(3) 0.5067(3) 0.0525(3) 0.0212(9) Uani 1 d . . .
C1 C 0.0712(3) 0.5132(4) 0.1020(4) 0.0264(12) Uani 1 d . . .
C2 C 0.0000 0.5073(5) 0.0514(5) 0.0216(15) Uani 1 d S . .
C3 C 0.0712(4) 0.5280(5) 0.2149(5) 0.0435(19) Uani 1 d . . .
H3A H 0.0764 0.5816 0.2261 0.080 Uiso 1 d R . .
H3B H 0.1140 0.5032 0.2455 0.080 Uiso 1 d R . .
C4 C 0.0000 0.5027(10) 0.2645(6) 0.059(4) Uani 1 d S . .
H4A H 0.0000 0.5187 0.3344 0.080 Uiso 1 d SR . .
H4B H 0.0000 0.4482 0.2639 0.080 Uiso 1 d SR . .
Cl1 Cl 0.0589(13) 0.6759(16) 0.4034(18) 0.267(9) Uiso 0.50 d PD . .
C10 C 0.018(2) 0.7500 0.337(3) 0.9(5) Uiso 0.50 d SPD . .
Cl2 Cl -0.0796(18) 0.7500 0.354(4) 0.349(19) Uiso 0.50 d SPD . .

loop_
_atom_site_aniso_label
_atom_site_aniso_U_11
_atom_site_aniso_U_22
_atom_site_aniso_U_33
_atom_site_aniso_U_23
_atom_site_aniso_U_13
_atom_site_aniso_U_12
I1 0.0236(3) 0.0775(5) 0.0194(3) 0.0011(3) 0.000 0.000
Cu1 0.0243(3) 0.0243(3) 0.0183(4) -0.0015(2) -0.0015(2) -0.0007(4)
N1 0.020(2) 0.031(2) 0.0120(19) -0.0036(19) 0.0005(16) 0.002(2)
C1 0.018(2) 0.046(4) 0.015(2) -0.004(2) 0.0002(19) -0.001(2)
C2 0.014(3) 0.036(4) 0.015(3) -0.004(3) 0.000 0.000
C3 0.024(3) 0.091(6) 0.015(2) -0.014(3) -0.002(2) 0.002(3)
C4 0.035(5) 0.129(12) 0.013(4) -0.008(6) 0.000 0.000

loop_
_atom_type_symbol
_atom_type_description
_atom_type_scat_dispersion_real
_atom_type_scat_dispersion_imag
_atom_type_scat_source
C C 0.0033 0.0016 'International Tables Vol C Tables 4.2.6.8 and 6.1.1.4'
H H 0.0000 0.0000 'International Tables Vol C Tables 4.2.6.8 and 6.1.1.4'
N N 0.0061 0.0033 'International Tables Vol C Tables 4.2.6.8 and 6.1.1.4'
Cu Cu 0.3201 1.2651 'International Tables Vol C Tables 4.2.6.8 and 6.1.1.4'
I I -0.4742 1.8119 'International Tables Vol C Tables 4.2.6.8 and 6.1.1.4'
Cl Cl 0.1484 0.1585 'International Tables Vol C Tables 4.2.6.8 and 6.1.1.4'

loop_
_geom_angle_atom_site_label_1
_geom_angle_atom_site_label_2
_geom_angle_atom_site_label_3
_geom_angle
_geom_angle_site_symmetry_1
_geom_angle_site_symmetry_3
_geom_angle_publ_flag
Cu1 I1 Cu1 78.22(3) 11_544 . ?
N1 Cu1 N1 104.4(3) . 16_554 ?
N1 Cu1 I1 109.01(13) . 12_454 ?
N1 Cu1 I1 113.63(11) 16_554 12_454 ?
N1 Cu1 I1 113.63(11) . . ?
N1 Cu1 I1 109.01(13) 16_554 . ?
I1 Cu1 I1 107.26(3) 12_454 . ?
C1 N1 N1 120.2(3) . 6_565 ?
C1 N1 Cu1 122.7(3) . . ?
N1 N1 Cu1 117.07(12) 6_565 . ?
N1 C1 C2 121.6(5) . . ?
N1 C1 C3 120.2(5) . . ?
C2 C1 C3 118.2(5) . . ?
C2 C2 C1 118.2(3) 17_565 . ?
C2 C2 C1 118.2(3) 17_565 22 ?
C1 C2 C1 123.5(6) . 22 ?
C4 C3 C1 112.4(6) . . ?
C3 C4 C3 115.6(10) 22 . ?
Cl2 Cl1 C10 39(3) 10_464 . ?
Cl2 Cl1 C10 55.2(12) 10_464 10_464 ?
C10 Cl1 C10 15.9(17) . 10_464 ?
Cl2 Cl1 Cl1 104(2) 10_464 22 ?
C10 Cl1 Cl1 65.2(10) . 22 ?
C10 Cl1 Cl1 49.3(11) 10_464 22 ?
C10 C10 Cl2 168(2) 10_464 10_464 ?
C10 C10 Cl1 114.8(10) 10_464 29_565 ?
Cl2 C10 Cl1 59.2(18) 10_464 29_565 ?
C10 C10 Cl1 114.8(10) 10_464 . ?
Cl2 C10 Cl1 59.2(18) 10_464 . ?
Cl1 C10 Cl1 98(3) 29_565 . ?
C10 C10 Cl2 7.4(16) 10_464 . ?
Cl2 C10 Cl2 161(4) 10_464 . ?
Cl1 C10 Cl2 110.6(9) 29_565 . ?
Cl1 C10 Cl2 110.6(9) . . ?
C10 C10 Cl1 49.3(11) 10_464 22 ?
Cl2 C10 Cl1 123.7(19) 10_464 22 ?
Cl1 C10 Cl1 122(3) 29_565 22 ?
Cl1 C10 Cl1 65.5(12) . 22 ?
Cl2 C10 Cl1 45.5(11) . 22 ?
C10 C10 Cl1 49.3(11) 10_464 10_464 ?
Cl2 C10 Cl1 123.7(19) 10_464 10_464 ?
Cl1 C10 Cl1 65.5(12) 29_565 10_464 ?
Cl1 C10 Cl1 122(3) . 10_464 ?
Cl2 C10 Cl1 45.5(11) . 10_464 ?
Cl1 C10 Cl1 78(2) 22 10_464 ?
C10 Cl2 Cl1 81(2) 10_464 10_464 ?
C10 Cl2 Cl1 81(2) 10_464 22 ?
Cl1 Cl2 Cl1 121(4) 10_464 22 ?
C10 Cl2 C10 4.1(8) 10_464 . ?
Cl1 Cl2 C10 79.3(18) 10_464 . ?
Cl1 Cl2 C10 79.3(19) 22 . ?

loop_
_geom_bond_atom_site_label_1
_geom_bond_atom_site_label_2
_geom_bond_distance
_geom_bond_site_symmetry_2
_geom_bond_publ_flag
I1 Cu1 2.6160(8) 11_544 ?
I1 Cu1 2.6160(8) . ?
Cu1 N1 2.080(4) . ?
Cu1 N1 2.080(4) 16_554 ?
Cu1 I1 2.6160(8) 12_454 ?
N1 C1 1.315(7) . ?
N1 N1 1.400(8) 6_565 ?
C1 C2 1.424(6) . ?
C1 C3 1.505(8) . ?
C2 C2 1.374(14) 17_565 ?
C2 C1 1.424(6) 22 ?
C3 C4 1.482(9) . ?
C4 C3 1.482(9) 22 ?
Cl1 Cl2 1.50(3) 10_464 ?
Cl1 C10 1.729(10) . ?
Cl1 C10 2.07(4) 10_464 ?
Cl1 Cl1 2.08(5) 22 ?
C10 C10 0.63(7) 10_464 ?
C10 Cl2 1.11(7) 10_464 ?
C10 Cl1 1.729(10) 29_565 ?
C10 Cl2 1.730(10) . ?
C10 Cl1 2.07(4) 22 ?
C10 Cl1 2.07(4) 10_464 ?
Cl2 C10 1.11(7) 10_464 ?
Cl2 Cl1 1.50(3) 10_464 ?
Cl2 Cl1 1.50(3) 22 ?
